data_1517192
loop_
_publ_author_name
'Pang, Jiandong'
'Jiang, Feilong'
'Yuan, Daqiang'
'Zheng, Jun'
'Wu, Mingyan'
'Liu, Guoliang'
'Su, Kongzhao'
'Hong, Maochun'

_publ_section_title
;
 SO42&#x2212;anion directed hexagonal-prismatic cages via cooperative
 C--H&#x22EF;O hydrogen bonds
;
_journal_issue 11
_journal_name_full 'Chem. Sci.'
_journal_page_first 4163
_journal_paper_doi 10.1039/C4SC01973C
_journal_volume 5
_journal_year 2014
_chemical_formula_sum 'C158 H190 N48 Ni16 O60 S7'
_chemical_formula_weight 4885.35
_chemical_name_systematic
;
 ?
;
_space_group_crystal_system tetragonal
_space_group_IT_number 92
_space_group_name_Hall 'P 4abw 2nw'
_space_group_name_H-M_alt 'P 41 21 2'
_symmetry_space_group_name_Hall 'P 4abw 2nw'
_symmetry_space_group_name_H-M 'P 41 21 2'
_atom_sites_solution_hydrogens geom
_audit_creation_method SHELXL-2013
_cell_angle_alpha 90
_cell_angle_beta 90
_cell_angle_gamma 90
_cell_formula_units_Z 4
_cell_length_a 31.2000(3)
_cell_length_b 31.2000(3)
_cell_length_c 25.3435(4)
_cell_measurement_reflns_used 12936
_cell_measurement_temperature 173(2)
_cell_measurement_theta_max 64.4480
_cell_measurement_theta_min 4.0020
_cell_volume 24670.4(5)
_computing_structure_refinement 'SHELXL-2013 (Sheldrick, 2013)'
_diffrn_ambient_temperature 173(2)
_diffrn_detector_area_resol_mean 10.5594
_diffrn_measured_fraction_theta_full 0.998
_diffrn_measured_fraction_theta_max 0.986
_diffrn_measurement_device_type 'SuperNova, Dual, Cu at zero, Atlas'
_diffrn_measurement_method '\w scans'
_diffrn_radiation_type CuK\a
_diffrn_radiation_wavelength 1.54178
_diffrn_reflns_av_unetI/netI 0.0448
_diffrn_reflns_Laue_measured_fraction_full 0.998
_diffrn_reflns_Laue_measured_fraction_max 0.986
_diffrn_reflns_limit_h_max 39
_diffrn_reflns_limit_h_min -32
_diffrn_reflns_limit_k_max 38
_diffrn_reflns_limit_k_min -38
_diffrn_reflns_limit_l_max 30
_diffrn_reflns_limit_l_min -30
_diffrn_reflns_number 59895
_diffrn_reflns_point_group_measured_fraction_full 0.995
_diffrn_reflns_point_group_measured_fraction_max 0.976
_diffrn_reflns_theta_full 67.679
_diffrn_reflns_theta_max 76.368
_diffrn_reflns_theta_min 3.167
_exptl_absorpt_coefficient_mu 2.462
_exptl_absorpt_correction_T_max 1.00000
_exptl_absorpt_correction_T_min 0.60865
_exptl_absorpt_correction_type multi-scan
_exptl_absorpt_process_details
;
CrysAlisPro, Agilent Technologies,
Version 1.171.36.28 (release 01-02-2013 CrysAlis171 .NET)
(compiled Feb  1 2013,16:14:44)
Empirical absorption correction using spherical harmonics,
 implemented in SCALE3 ABSPACK scaling algorithm.
;
_exptl_crystal_colour green
_exptl_crystal_density_diffrn 1.315
_exptl_crystal_description prism
_exptl_crystal_F_000 10056
_exptl_crystal_size_max 0.12
_exptl_crystal_size_mid 0.08
_exptl_crystal_size_min 0.06
_platon_squeeze_details
;
;
_refine_diff_density_max 1.448
_refine_diff_density_min -0.886
_refine_diff_density_rms 0.156
_refine_ls_abs_structure_details
;
 Flack x determined using 5335 quotients [(I+)-(I-)]/[(I+)+(I-)]
 (Parsons and Flack (2004), Acta Cryst. A60, s61).
;
_refine_ls_abs_structure_Flack 0.092(10)
_refine_ls_extinction_method none
_refine_ls_goodness_of_fit_ref 1.172
_refine_ls_hydrogen_treatment constr
_refine_ls_matrix_type full
_refine_ls_number_parameters 1251
_refine_ls_number_reflns 25295
_refine_ls_number_restraints 44
_refine_ls_restrained_S_all 1.172
_refine_ls_R_factor_all 0.1485
_refine_ls_R_factor_gt 0.1149
_refine_ls_shift/su_max 0.008
_refine_ls_shift/su_mean 0.000
_refine_ls_structure_factor_coef Fsqd
_refine_ls_weighting_details 'w=1/[\s^2^(Fo^2^)+(0.2000P)^2^] where P=(Fo^2^+2Fc^2^)/3'
_refine_ls_weighting_scheme calc
_refine_ls_wR_factor_gt 0.3125
_refine_ls_wR_factor_ref 0.3425
_reflns_Friedel_coverage 0.823
_reflns_Friedel_fraction_full 0.992
_reflns_Friedel_fraction_max 0.965
_reflns_number_gt 15181
_reflns_number_total 25295
_reflns_threshold_expression 'I > 2\s(I)'
_cod_data_source_file c4sc01973c2.cif
_cod_data_source_block I
_cod_depositor_comments 'Adding full bibliography for 1517188--1517192.cif.'
_cod_original_cell_volume 24670.4(6)
_cod_database_code 1517192
_shelx_space_group_comment
;
The symmetry employed for this shelxl refinement is uniquely defined
by the following loop, which should always be used as a source of
symmetry information in preference to the above space-group names.
They are only intended as comments.
;
_shelxl_version_number 2013-4

loop_
_space_group_symop_operation_xyz
'x, y, z'
'-y+1/2, x+1/2, z+1/4'
'-x, -y, z+1/2'
'y+1/2, -x+1/2, z+3/4'
'x+1/2, -y+1/2, -z+3/4'
'-x+1/2, y+1/2, -z+1/4'
'y, x, -z'
'-y, -x, -z+1/2'

loop_
_atom_site_label
_atom_site_type_symbol
_atom_site_fract_x
_atom_site_fract_y
_atom_site_fract_z
_atom_site_U_iso_or_equiv
_atom_site_adp_type
_atom_site_occupancy
_atom_site_site_symmetry_order
_atom_site_calc_flag
_atom_site_refinement_flags_posn
_atom_site_refinement_flags_adp
_atom_site_refinement_flags_occupancy
Ni1 Ni 0.56250(17) 0.16592(12) -0.33671(16) 0.1382(17) Uani 1 1 d . . .
Ni2 Ni 0.56729(8) 0.12610(8) -0.22600(9) 0.0782(6) Uani 1 1 d . . .
Ni3 Ni 0.64313(11) 0.18038(8) -0.26936(10) 0.0890(8) Uani 1 1 d . . .
Ni4 Ni 0.62372(9) 0.08920(8) -0.31548(8) 0.0746(6) Uani 1 1 d . . .
Ni5 Ni 0.80718(7) -0.05410(8) -0.04478(10) 0.0733(6) Uani 1 1 d . . .
Ni6 Ni 0.84856(8) 0.03616(9) -0.03173(12) 0.0838(7) Uani 1 1 d . . .
Ni7 Ni 0.77126(8) 0.00842(9) 0.03839(9) 0.0809(7) Uani 1 1 d . . .
Ni8 Ni 0.86121(9) -0.03380(10) 0.05158(12) 0.0904(8) Uani 1 1 d . . .
S1 S 0.87621(17) -0.12379(17) 0.0000 0.0925(15) Uani 1 2 d S T P
S2 S 0.70999(10) 0.06479(10) -0.13937(11) 0.0624(6) Uani 1 1 d D . .
S3 S 0.4678(4) 0.1398(4) -0.2665(3) 0.174(3) Uani 1 1 d . . .
S4 S 0.5067(4) 0.2688(4) -0.2687(4) 0.183(4) Uani 1 1 d . . .
O1 O 0.6316(3) 0.1182(2) -0.2439(3) 0.0621(18) Uani 1 1 d . . .
O2 O 0.5605(4) 0.1063(3) -0.3027(4) 0.087(3) Uani 1 1 d . . .
O3 O 0.6253(5) 0.1527(4) -0.3412(4) 0.097(3) Uani 1 1 d . . .
O4 O 0.5767(4) 0.1838(4) -0.2626(4) 0.096(3) Uani 1 1 d . . .
O5 O 0.6469(7) 0.2420(4) -0.3089(6) 0.130(5) Uani 1 1 d . . .
O6 O 0.6053(4) 0.0697(4) -0.3953(4) 0.096(3) Uani 1 1 d . . .
O7 O 0.4976(6) 0.1400(6) -0.2223(7) 0.141(3) Uani 1 1 d . . .
O8 O 0.4909(6) 0.1714(6) -0.3086(7) 0.141(3) Uani 1 1 d . . .
O9 O 0.4607(6) 0.0984(6) -0.2970(7) 0.141(3) Uani 1 1 d . . .
O10 O 0.4205(10) 0.1564(10) -0.2543(9) 0.220(15) Uani 1 1 d . . .
O11 O 0.5706(8) 0.2296(6) -0.3672(7) 0.165(9) Uani 1 1 d . . .
O12 O 0.5441(10) 0.2668(11) -0.2463(12) 0.224(14) Uani 1 1 d . . .
O13 O 0.5163(9) 0.2850(10) -0.3237(12) 0.198(10) Uani 1 1 d . . .
O14 O 0.4840(14) 0.2239(10) -0.2659(12) 0.255(18) Uani 1 1 d . . .
O15 O 0.4724(10) 0.2989(8) -0.2464(9) 0.188(10) Uani 1 1 d . . .
O16 O 0.7367(5) 0.0277(4) -0.1298(5) 0.093(3) Uani 0.9 1 d . . P
O17 O 0.6746(4) 0.0667(4) -0.0969(4) 0.088(3) Uani 0.9 1 d . . P
O18 O 0.6905(5) 0.0659(5) -0.1901(5) 0.100(4) Uani 0.9 1 d . . P
O19 O 0.7389(4) 0.1027(4) -0.1358(5) 0.096(3) Uani 1 1 d . . .
O20 O 0.7983(3) -0.0512(3) 0.0358(4) 0.079(2) Uani 1 1 d . . .
O21 O 0.7885(2) 0.0100(2) -0.0404(3) 0.0592(16) Uani 1 1 d . . .
O22 O 0.8664(3) -0.0275(3) -0.0287(4) 0.080(2) Uani 1 1 d . . .
O23 O 0.8352(3) 0.0250(3) 0.0473(4) 0.082(3) Uani 1 1 d . . .
O24 O 0.7662(5) 0.0001(7) 0.1222(5) 0.138(7) Uani 1 1 d . . .
O25 O 0.9139(4) 0.0505(5) -0.0119(7) 0.118(5) Uani 1 1 d . . .
O26 O 0.8316(4) -0.1187(4) -0.0230(5) 0.101(3) Uani 1 1 d . . .
O27 O 0.8849(4) -0.0936(4) 0.0414(6) 0.105(4) Uani 1 1 d . . .
O28 O 0.8522(6) -0.0405(5) 0.1325(5) 0.122(5) Uani 1 1 d . . .
O29 O 0.9236(5) -0.0101(6) 0.0667(9) 0.140(6) Uani 1 1 d . . .
O104 O 0.5473(7) 0.1415(6) -0.4084(7) 0.154(7) Uani 1 1 d . . .
N1 N 0.6126(3) 0.0259(3) -0.2897(4) 0.064(2) Uani 1 1 d . . .
N2 N 0.6079(3) -0.0332(3) -0.2439(4) 0.062(2) Uani 1 1 d . . .
N3 N 0.6877(4) -0.0983(3) -0.0997(4) 0.069(2) Uani 1 1 d . . .
N4 N 0.7484(3) -0.0810(4) -0.0605(5) 0.075(3) Uani 1 1 d . . .
N5 N 0.7098(4) -0.0170(4) 0.0290(5) 0.080(3) Uani 1 1 d . . .
N6 N 0.6464(4) -0.0370(4) 0.0029(4) 0.077(3) Uani 1 1 d . . .
N7 N 0.5519(3) 0.0122(4) -0.1394(4) 0.070(2) Uani 1 1 d . . .
N8 N 0.5546(3) 0.0670(3) -0.1946(4) 0.063(2) Uani 1 1 d . . .
N9 N 0.6862(4) 0.0739(4) -0.3328(4) 0.073(3) Uani 1 1 d . . .
N10 N 0.7462(4) 0.0352(4) -0.3392(4) 0.075(3) Uani 1 1 d . . .
N11 N 0.8262(4) -0.0513(4) -0.2115(5) 0.084(3) Uani 1 1 d . . .
N12 N 0.8236(4) -0.0581(4) -0.1244(5) 0.082(3) Uani 1 1 d . . .
N13 N 0.7494(4) 0.0684(5) 0.0487(5) 0.082(3) Uani 1 1 d . . .
N14 N 0.7122(4) 0.1283(5) 0.0414(5) 0.086(4) Uani 1 1 d . . .
N15 N 0.7712(5) 0.1486(4) -0.2972(5) 0.101(5) Uani 1 1 d D . .
N16 N 0.7070(4) 0.1750(4) -0.2852(4) 0.094(4) Uani 1 1 d D . .
N17 N 0.6553(5) 0.2097(4) -0.1975(4) 0.083(3) Uani 1 1 d . . .
N18 N 0.6894(4) 0.2299(3) -0.1254(4) 0.072(3) Uani 1 1 d . . .
N19 N 0.8051(4) 0.1656(4) -0.0243(5) 0.090(4) Uani 1 1 d D . .
N20 N 0.8329(4) 0.1003(4) -0.0226(6) 0.096(4) Uani 1 1 d D . .
N21 N 0.5735(4) 0.1518(3) -0.1502(4) 0.070(2) Uani 1 1 d . . .
N22 N 0.5986(3) 0.1740(3) -0.0755(4) 0.061(2) Uani 1 1 d . . .
N23 N 0.8618(5) 0.0540(5) -0.1979(7) 0.099(5) Uani 1 1 d . . .
N24 N 0.8635(4) 0.0396(4) -0.1099(6) 0.085(3) Uani 1 1 d . . .
C1 C 0.6247(4) 0.0074(4) -0.2452(4) 0.066(3) Uani 1 1 d . . .
H1 H 0.6420 0.0201 -0.2186 0.080 Uiso 1 1 calc R U .
C2 C 0.5870(5) -0.0016(5) -0.3162(5) 0.077(3) Uani 1 1 d . . .
H2 H 0.5730 0.0044 -0.3487 0.093 Uiso 1 1 calc R U .
C3 C 0.5844(4) -0.0398(5) -0.2888(5) 0.073(3) Uani 1 1 d . . .
C4 C 0.6110(4) -0.0628(4) -0.2019(5) 0.066(3) Uani 1 1 d . . .
C5 C 0.6487(4) -0.0662(4) -0.1729(4) 0.061(2) Uani 1 1 d . . .
H5 H 0.6733 -0.0501 -0.1824 0.073 Uiso 1 1 calc R U .
C6 C 0.6497(5) -0.0938(4) -0.1295(5) 0.071(3) Uani 1 1 d . . .
C7 C 0.6156(4) -0.1193(4) -0.1172(6) 0.071(3) Uani 1 1 d . . .
H7 H 0.6178 -0.1391 -0.0889 0.085 Uiso 1 1 calc R U .
C8 C 0.5769(5) -0.1165(4) -0.1462(6) 0.075(3) Uani 1 1 d . . .
C9 C 0.5762(5) -0.0883(4) -0.1888(5) 0.070(3) Uani 1 1 d . . .
H9 H 0.5509 -0.0865 -0.2096 0.084 Uiso 1 1 calc R U .
C10 C 0.5391(10) -0.1427(8) -0.1340(11) 0.133(4) Uani 1 1 d . . .
C11 C 0.6996(6) -0.1337(5) -0.0709(7) 0.089(4) Uani 1 1 d . . .
H11 H 0.6841 -0.1599 -0.0681 0.107 Uiso 1 1 calc R U .
C12 C 0.7375(5) -0.1244(5) -0.0471(7) 0.091(4) Uani 1 1 d . . .
H12 H 0.7539 -0.1432 -0.0255 0.109 Uiso 1 1 calc R U .
C13 C 0.7185(4) -0.0695(4) -0.0915(5) 0.068(3) Uani 1 1 d . . .
H13 H 0.7182 -0.0421 -0.1078 0.081 Uiso 1 1 calc R U .
C14 C 0.6790(5) -0.0084(4) -0.0041(5) 0.072(3) Uani 1 1 d . . .
H14 H 0.6792 0.0143 -0.0291 0.086 Uiso 1 1 calc R U .
C15 C 0.6990(7) -0.0516(8) 0.0583(9) 0.117(7) Uani 1 1 d . . .
H15 H 0.7155 -0.0639 0.0860 0.141 Uiso 1 1 calc R U .
C16 C 0.6575(7) -0.0665(7) 0.0397(9) 0.115(7) Uani 1 1 d . . .
H16 H 0.6420 -0.0912 0.0507 0.138 Uiso 1 1 calc R U .
C17 C 0.6050(4) -0.0363(4) -0.0250(5) 0.070(3) Uani 1 1 d . . .
C18 C 0.5732(5) -0.0601(5) -0.0022(6) 0.081(4) Uani 1 1 d . . .
H18 H 0.5788 -0.0760 0.0291 0.097 Uiso 1 1 calc R U .
C19 C 0.5313(6) -0.0612(5) -0.0255(8) 0.091(4) Uani 1 1 d . . .
C20 C 0.5263(5) -0.0359(5) -0.0728(7) 0.083(4) Uani 1 1 d . . .
H20 H 0.4991 -0.0351 -0.0898 0.100 Uiso 1 1 calc R U .
C21 C 0.5592(5) -0.0132(4) -0.0935(5) 0.073(3) Uani 1 1 d . . .
C22 C 0.5985(4) -0.0126(4) -0.0702(4) 0.059(2) Uani 1 1 d . . .
H22 H 0.6211 0.0040 -0.0848 0.071 Uiso 1 1 calc R U .
C23 C 0.4953(6) -0.0859(6) -0.0026(9) 0.100(5) Uani 1 1 d . . .
H23A H 0.5046 -0.1154 0.0042 0.150 Uiso 1 1 calc R U .
H23B H 0.4712 -0.0861 -0.0274 0.150 Uiso 1 1 calc R U .
H23C H 0.4863 -0.0726 0.0306 0.150 Uiso 1 1 calc R U .
C24 C 0.5724(4) 0.0471(5) -0.1540(5) 0.071(3) Uani 1 1 d . . .
H24 H 0.5976 0.0571 -0.1370 0.085 Uiso 1 1 calc R U .
C25 C 0.5210(5) 0.0404(6) -0.2096(7) 0.090(4) Uani 1 1 d . . .
H25 H 0.5032 0.0443 -0.2396 0.108 Uiso 1 1 calc R U .
C26 C 0.5179(5) 0.0078(5) -0.1744(6) 0.082(4) Uani 1 1 d . . .
H26 H 0.4965 -0.0139 -0.1738 0.099 Uiso 1 1 calc R U .
C27 C 0.7115(4) 0.0464(4) -0.3087(5) 0.067(3) Uani 1 1 d . . .
H27 H 0.7064 0.0355 -0.2743 0.080 Uiso 1 1 calc R U .
C28 C 0.7431(6) 0.0577(6) -0.3846(5) 0.089(5) Uani 1 1 d . . .
H28 H 0.7632 0.0575 -0.4127 0.107 Uiso 1 1 calc R U .
C29 C 0.7059(6) 0.0807(5) -0.3826(5) 0.084(4) Uani 1 1 d . . .
H29 H 0.6950 0.0983 -0.4101 0.100 Uiso 1 1 calc R U .
C30 C 0.7773(4) 0.0044(4) -0.3258(6) 0.073(3) Uani 1 1 d . . .
C31 C 0.7867(4) -0.0065(4) -0.2747(5) 0.067(3) Uani 1 1 d . . .
H31 H 0.7734 0.0089 -0.2467 0.081 Uiso 1 1 calc R U .
C32 C 0.8154(4) -0.0398(4) -0.2625(5) 0.069(3) Uani 1 1 d . . .
C33 C 0.8344(6) -0.0586(7) -0.3072(8) 0.103(6) Uani 1 1 d . . .
H33 H 0.8542 -0.0813 -0.3015 0.124 Uiso 1 1 calc R U .
C34 C 0.8269(5) -0.0473(6) -0.3566(6) 0.088(4) Uani 1 1 d . . .
C35 C 0.7976(5) -0.0171(5) -0.3667(6) 0.085(4) Uani 1 1 d . . .
H35 H 0.7907 -0.0104 -0.4022 0.102 Uiso 1 1 calc R U .
C36 C 0.8490(7) -0.0733(9) -0.4017(10) 0.129(8) Uani 1 1 d . . .
H36A H 0.8595 -0.1006 -0.3877 0.193 Uiso 1 1 calc R U .
H36B H 0.8730 -0.0568 -0.4160 0.193 Uiso 1 1 calc R U .
H36C H 0.8281 -0.0789 -0.4299 0.193 Uiso 1 1 calc R U .
C37 C 0.8057(5) -0.0413(5) -0.1654(6) 0.077(3) Uani 1 1 d . . .
H37 H 0.7808 -0.0238 -0.1638 0.092 Uiso 1 1 calc R U .
C38 C 0.8569(6) -0.0815(6) -0.1446(7) 0.092(4) Uani 1 1 d . . .
H38 H 0.8759 -0.0982 -0.1239 0.110 Uiso 1 1 calc R U .
C39 C 0.8593(6) -0.0778(6) -0.1967(7) 0.093(5) Uani 1 1 d . . .
H39 H 0.8798 -0.0909 -0.2193 0.112 Uiso 1 1 calc R U .
C40 C 0.7347(5) 0.1446(4) -0.2703(5) 0.080(4) Uani 1 1 d D . .
H40 H 0.7292 0.1234 -0.2443 0.096 Uiso 1 1 calc R U .
C41 C 0.7284(7) 0.1992(6) -0.3228(7) 0.147(8) Uani 1 1 d D . .
H41 H 0.7170 0.2236 -0.3403 0.176 Uiso 1 1 calc R U .
C42 C 0.7665(7) 0.1833(7) -0.3306(7) 0.147(8) Uani 1 1 d D . .
H42 H 0.7874 0.1936 -0.3548 0.176 Uiso 1 1 calc R U .
C43 C 0.8063(6) 0.1193(6) -0.2949(5) 0.090(5) Uani 1 1 d . . .
C44 C 0.8173(6) 0.1018(6) -0.2467(9) 0.106(5) Uani 1 1 d . . .
H44 H 0.8024 0.1105 -0.2158 0.128 Uiso 1 1 calc R U .
C45 C 0.8515(6) 0.0699(6) -0.2427(7) 0.093(5) Uani 1 1 d . . .
C46 C 0.8694(6) 0.0607(6) -0.2951(9) 0.106(5) Uani 1 1 d . . .
H46 H 0.8920 0.0402 -0.2971 0.128 Uiso 1 1 calc R U .
C47 C 0.8563(8) 0.0791(9) -0.3411(8) 0.114(8) Uani 1 1 d . . .
C48 C 0.8277(7) 0.1084(8) -0.3396(7) 0.108(7) Uani 1 1 d . . .
H48 H 0.8211 0.1233 -0.3713 0.130 Uiso 1 1 calc R U .
C49 C 0.8809(7) 0.0588(10) -0.3899(8) 0.140(11) Uani 1 1 d . . .
H49A H 0.8611 0.0408 -0.4102 0.210 Uiso 1 1 calc R U .
H49B H 0.9048 0.0413 -0.3771 0.210 Uiso 1 1 calc R U .
H49C H 0.8920 0.0818 -0.4125 0.210 Uiso 1 1 calc R U .
C50 C 0.8414(5) 0.0573(5) -0.1492(7) 0.086(4) Uani 1 1 d . . .
H50 H 0.8144 0.0709 -0.1445 0.104 Uiso 1 1 calc R U .
C51 C 0.9007(7) 0.0297(7) -0.1830(10) 0.114(7) Uani 1 1 d . . .
C52 C 0.8990(6) 0.0200(6) -0.1364(10) 0.105(6) Uani 1 1 d . . .
H52 H 0.9189 0.0015 -0.1196 0.125 Uiso 1 1 calc R U .
C53 C 0.6882(6) 0.2019(5) -0.1678(5) 0.084(4) Uani 1 1 d . . .
H53 H 0.7087 0.1800 -0.1743 0.101 Uiso 1 1 calc R U .
C54 C 0.6558(5) 0.2552(5) -0.1325(6) 0.079(4) Uani 1 1 d . . .
H54 H 0.6485 0.2786 -0.1103 0.095 Uiso 1 1 calc R U .
C55 C 0.6341(6) 0.2435(5) -0.1746(6) 0.084(4) Uani 1 1 d . . .
H55 H 0.6083 0.2562 -0.1870 0.100 Uiso 1 1 calc R U .
C56 C 0.7211(4) 0.2324(4) -0.0880(5) 0.066(3) Uani 1 1 d . . .
C57 C 0.7468(7) 0.1956(7) -0.0741(8) 0.105(2) Uani 1 1 d . . .
H57 H 0.7402 0.1682 -0.0882 0.126 Uiso 1 1 calc R U .
C58 C 0.7877(6) 0.2409(6) -0.0154(8) 0.103(5) Uani 1 1 d . . .
H58 H 0.8091 0.2432 0.0111 0.123 Uiso 1 1 calc R U .
C59 C 0.7795(7) 0.2004(7) -0.0417(8) 0.105(2) Uani 1 1 d . . .
C60 C 0.7634(6) 0.2757(6) -0.0301(7) 0.121(7) Uani 1 1 d D . .
C61 C 0.7312(6) 0.2704(6) -0.0624(7) 0.096(5) Uani 1 1 d . . .
H61 H 0.7132 0.2944 -0.0689 0.115 Uiso 1 1 calc R U .
C63 C 0.8357(5) 0.1638(5) 0.0139(6) 0.105(2) Uani 1 1 d D . .
H63 H 0.8437 0.1869 0.0364 0.126 Uiso 1 1 calc R U .
C64 C 0.8036(5) 0.1258(5) -0.0463(7) 0.105(2) Uani 1 1 d D . .
H64 H 0.7849 0.1173 -0.0739 0.126 Uiso 1 1 calc R U .
C65 C 0.8529(5) 0.1235(5) 0.0148(6) 0.105(2) Uani 1 1 d D . .
H65 H 0.8750 0.1137 0.0376 0.126 Uiso 1 1 calc R U .
C66 C 0.6056(4) 0.1505(4) -0.1181(4) 0.064(3) Uani 1 1 d . . .
H66 H 0.6311 0.1346 -0.1243 0.077 Uiso 1 1 calc R U .
C67 C 0.5438(5) 0.1773(5) -0.1276(6) 0.079(4) Uani 1 1 d . . .
H67 H 0.5166 0.1842 -0.1421 0.094 Uiso 1 1 calc R U .
C68 C 0.5596(4) 0.1918(4) -0.0799(5) 0.070(3) Uani 1 1 d . . .
H68 H 0.5459 0.2104 -0.0555 0.083 Uiso 1 1 calc R U .
C69 C 0.6275(4) 0.1818(4) -0.0324(5) 0.068(3) Uani 1 1 d . . .
C70 C 0.6555(4) 0.1510(4) -0.0173(5) 0.063(3) Uani 1 1 d . . .
H70 H 0.6562 0.1240 -0.0345 0.076 Uiso 1 1 calc R U .
C71 C 0.6834(4) 0.1603(5) 0.0246(5) 0.073(3) Uani 1 1 d . . .
C72 C 0.6831(4) 0.2004(5) 0.0483(5) 0.075(3) Uani 1 1 d . . .
H72 H 0.7029 0.2066 0.0758 0.091 Uiso 1 1 calc R U .
C73 C 0.6543(5) 0.2314(5) 0.0323(6) 0.078(3) Uani 1 1 d . . .
C74 C 0.6260(4) 0.2217(4) -0.0081(5) 0.072(3) Uani 1 1 d . . .
H74 H 0.6056 0.2424 -0.0193 0.086 Uiso 1 1 calc R U .
C75 C 0.7216(6) 0.0929(8) 0.0211(8) 0.112(4) Uani 1 1 d . . .
H75 H 0.7098 0.0839 -0.0116 0.134 Uiso 1 1 calc R U .
C76 C 0.7356(6) 0.1256(8) 0.0902(7) 0.112(4) Uani 1 1 d . . .
H76 H 0.7373 0.1480 0.1155 0.134 Uiso 1 1 calc R U .
C77 C 0.7536(6) 0.0892(8) 0.0949(7) 0.112(4) Uani 1 1 d . . .
H77 H 0.7675 0.0785 0.1256 0.134 Uiso 1 1 calc R U .
C79 C 0.5770(10) 0.2592(8) -0.3979(11) 0.133(4) Uani 1 1 d . . .
C78 C 0.6548(9) 0.2757(8) 0.0588(10) 0.133(4) Uani 1 1 d . . .
H78A H 0.6622 0.2976 0.0325 0.199 Uiso 1 1 calc R U .
H78B H 0.6762 0.2759 0.0871 0.199 Uiso 1 1 calc R U .
H78C H 0.6265 0.2819 0.0735 0.199 Uiso 1 1 calc R U .
C62 C 0.7786(9) 0.3134(7) -0.0061(10) 0.133(4) Uani 1 1 d D . .
H62A H 0.7786 0.3367 -0.0320 0.199 Uiso 1 1 calc R U .
H62B H 0.8078 0.3087 0.0068 0.199 Uiso 1 1 calc R U .
H62C H 0.7599 0.3210 0.0235 0.199 Uiso 1 1 calc R U .
O31 O 0.7247(16) 0.0285(14) -0.1776(17) 0.046(13) Uani 0.1 1 d D U P
O30 O 0.6643(8) 0.0765(12) -0.1562(14) 0.019(7) Uani 0.1 1 d D U P
O32 O 0.713(2) 0.049(2) -0.0842(11) 0.08(2) Uiso 0.1 1 d D . P

loop_
_atom_site_aniso_label
_atom_site_aniso_U_11
_atom_site_aniso_U_22
_atom_site_aniso_U_33
_atom_site_aniso_U_23
_atom_site_aniso_U_13
_atom_site_aniso_U_12
Ni1 0.190(4) 0.105(2) 0.119(2) 0.0051(19) -0.082(3) 0.025(2)
Ni2 0.0900(15) 0.0740(13) 0.0705(12) -0.0064(10) -0.0217(11) 0.0180(11)
Ni3 0.130(2) 0.0706(14) 0.0665(12) 0.0123(10) -0.0162(13) -0.0032(13)
Ni4 0.0976(16) 0.0737(13) 0.0527(10) 0.0020(9) -0.0109(10) -0.0076(11)
Ni5 0.0660(12) 0.0736(13) 0.0804(13) 0.0023(10) -0.0010(10) 0.0127(10)
Ni6 0.0634(12) 0.0866(15) 0.1015(17) -0.0020(13) -0.0111(12) -0.0025(11)
Ni7 0.0732(14) 0.1005(17) 0.0691(12) 0.0007(11) -0.0069(10) 0.0259(12)
Ni8 0.0794(15) 0.0908(17) 0.1009(17) -0.0030(14) -0.0214(13) 0.0236(13)
S1 0.090(2) 0.090(2) 0.097(3) 0.0015(17) -0.0015(17) 0.030(3)
S2 0.0658(15) 0.0632(15) 0.0583(13) 0.0038(11) -0.0022(11) -0.0007(12)
S3 0.207(9) 0.185(8) 0.129(5) -0.002(5) -0.019(6) 0.018(7)
S4 0.204(10) 0.193(10) 0.152(7) 0.015(7) -0.019(7) 0.014(8)
O1 0.081(5) 0.052(4) 0.053(4) 0.001(3) 0.001(3) -0.004(3)
O2 0.111(8) 0.080(6) 0.069(5) -0.016(4) -0.026(5) 0.020(5)
O3 0.142(10) 0.085(7) 0.064(5) 0.017(5) -0.026(6) -0.007(6)
O4 0.122(9) 0.085(7) 0.081(6) 0.008(5) -0.034(6) 0.013(6)
O5 0.191(16) 0.086(8) 0.115(9) 0.032(7) -0.026(10) 0.002(9)
O6 0.116(8) 0.120(9) 0.052(4) 0.004(5) -0.019(5) -0.025(7)
O7 0.139(8) 0.144(8) 0.138(7) -0.003(6) -0.047(6) 0.019(6)
O8 0.139(8) 0.144(8) 0.138(7) -0.003(6) -0.047(6) 0.019(6)
O9 0.139(8) 0.144(8) 0.138(7) -0.003(6) -0.047(6) 0.019(6)
O10 0.26(3) 0.27(3) 0.130(14) -0.068(18) -0.048(17) 0.14(2)
O11 0.27(3) 0.107(10) 0.116(11) 0.021(9) -0.089(14) 0.023(13)
O12 0.20(2) 0.29(4) 0.19(2) -0.07(2) -0.08(2) 0.08(2)
O13 0.17(2) 0.22(3) 0.20(2) -0.01(2) -0.011(19) -0.003(19)
O14 0.41(5) 0.18(2) 0.18(2) 0.08(2) 0.02(3) 0.00(3)
O15 0.25(3) 0.156(18) 0.156(16) 0.016(14) 0.026(18) 0.062(18)
O16 0.112(9) 0.092(8) 0.076(6) 0.009(6) 0.005(6) -0.001(7)
O17 0.091(7) 0.111(9) 0.061(5) 0.012(5) 0.022(5) 0.019(6)
O18 0.103(9) 0.109(9) 0.089(7) -0.004(7) 0.008(7) -0.010(7)
O19 0.094(7) 0.073(6) 0.120(8) 0.000(6) -0.029(6) -0.012(5)
O20 0.074(5) 0.087(6) 0.075(5) 0.001(4) 0.000(4) 0.030(5)
O21 0.050(4) 0.061(4) 0.066(4) 0.002(3) -0.003(3) 0.004(3)
O22 0.049(4) 0.092(6) 0.098(6) 0.013(5) -0.005(4) 0.013(4)
O23 0.071(5) 0.090(6) 0.086(6) -0.001(5) -0.006(5) 0.025(5)
O24 0.116(10) 0.223(19) 0.076(6) 0.018(9) 0.003(7) 0.070(11)
O25 0.080(7) 0.104(9) 0.170(14) -0.014(9) -0.015(8) -0.014(6)
O26 0.087(7) 0.095(7) 0.119(8) -0.006(7) -0.018(6) 0.028(6)
O27 0.102(8) 0.081(7) 0.132(9) -0.018(6) -0.043(7) 0.035(6)
O28 0.142(12) 0.127(11) 0.096(8) 0.010(8) -0.020(8) 0.027(9)
O29 0.084(8) 0.134(12) 0.202(17) 0.011(12) -0.042(10) 0.009(8)
O104 0.209(19) 0.132(12) 0.121(11) -0.012(9) -0.095(12) -0.004(12)
N1 0.063(5) 0.070(6) 0.060(5) -0.001(4) 0.002(4) 0.002(4)
N2 0.060(5) 0.066(5) 0.061(5) -0.005(4) 0.001(4) -0.008(4)
N3 0.074(6) 0.056(5) 0.076(6) -0.003(4) -0.002(5) -0.002(4)
N4 0.057(5) 0.078(7) 0.089(7) 0.020(6) -0.008(5) 0.010(5)
N5 0.076(7) 0.094(8) 0.069(6) 0.019(6) 0.007(5) 0.014(6)
N6 0.082(7) 0.080(7) 0.068(6) 0.014(5) 0.010(5) 0.013(6)
N7 0.059(5) 0.081(7) 0.070(6) -0.011(5) -0.003(4) 0.009(5)
N8 0.059(5) 0.064(5) 0.067(5) -0.009(4) -0.004(4) 0.004(4)
N9 0.084(7) 0.071(6) 0.064(5) -0.006(5) 0.001(5) -0.022(5)
N10 0.080(7) 0.079(7) 0.067(6) -0.009(5) 0.001(5) -0.021(6)
N11 0.070(6) 0.094(8) 0.088(8) -0.025(6) 0.003(6) 0.007(6)
N12 0.064(6) 0.091(8) 0.092(8) -0.003(6) 0.002(6) 0.011(5)
N13 0.067(6) 0.099(8) 0.080(7) -0.007(6) -0.002(5) 0.028(6)
N14 0.076(7) 0.107(9) 0.077(7) -0.029(6) -0.010(6) 0.027(6)
N15 0.132(12) 0.101(10) 0.070(7) 0.003(7) 0.017(7) -0.064(10)
N16 0.125(11) 0.100(9) 0.057(5) 0.008(6) 0.002(6) -0.048(8)
N17 0.122(10) 0.068(6) 0.058(5) 0.008(5) -0.003(6) -0.005(6)
N18 0.087(7) 0.056(5) 0.074(6) 0.001(5) 0.010(5) -0.017(5)
N19 0.081(7) 0.086(8) 0.105(9) -0.023(7) -0.023(7) -0.016(6)
N20 0.085(8) 0.068(7) 0.136(12) -0.003(7) -0.015(8) -0.009(6)
N21 0.076(6) 0.065(6) 0.068(5) -0.004(5) -0.005(5) 0.016(5)
N22 0.056(5) 0.063(5) 0.065(5) 0.003(4) 0.001(4) 0.004(4)
N23 0.084(8) 0.080(8) 0.133(13) -0.018(8) 0.034(8) -0.031(7)
N24 0.066(6) 0.065(6) 0.123(10) -0.004(7) 0.014(7) -0.009(5)
C1 0.074(7) 0.075(7) 0.051(5) -0.004(5) 0.007(5) -0.008(6)
C2 0.088(9) 0.093(9) 0.051(6) -0.010(6) -0.006(6) -0.009(7)
C3 0.075(7) 0.079(8) 0.064(6) -0.011(6) -0.010(6) -0.011(6)
C4 0.068(7) 0.065(6) 0.066(6) -0.017(5) -0.002(5) -0.008(5)
C5 0.067(6) 0.060(6) 0.056(5) -0.003(5) 0.004(5) -0.005(5)
C6 0.086(8) 0.060(6) 0.067(6) -0.016(5) -0.004(6) 0.001(6)
C7 0.062(7) 0.062(6) 0.089(8) -0.008(6) -0.006(6) -0.008(5)
C8 0.086(9) 0.060(7) 0.078(7) -0.021(6) 0.017(6) -0.017(6)
C9 0.084(8) 0.061(6) 0.066(6) -0.016(5) -0.003(6) -0.009(6)
C10 0.153(10) 0.111(8) 0.134(9) -0.028(7) 0.001(8) -0.037(7)
C11 0.105(11) 0.061(7) 0.102(10) 0.005(7) -0.012(9) -0.012(7)
C12 0.090(10) 0.076(9) 0.106(11) 0.034(8) -0.018(8) 0.012(7)
C13 0.068(7) 0.052(6) 0.084(7) 0.005(5) 0.004(6) 0.015(5)
C14 0.080(8) 0.068(7) 0.067(6) 0.016(6) 0.008(6) 0.020(6)
C15 0.092(12) 0.139(17) 0.120(14) 0.066(13) 0.013(10) 0.025(11)
C16 0.109(14) 0.111(13) 0.124(14) 0.048(12) 0.040(12) 0.032(11)
C17 0.080(8) 0.066(7) 0.063(6) -0.001(5) 0.020(6) 0.013(6)
C18 0.085(9) 0.071(8) 0.087(8) 0.002(7) 0.017(7) 0.012(7)
C19 0.088(10) 0.071(8) 0.115(12) -0.016(8) 0.021(9) 0.003(7)
C20 0.066(7) 0.067(7) 0.118(11) -0.019(8) 0.015(7) 0.006(6)
C21 0.080(8) 0.066(7) 0.075(7) -0.011(6) 0.015(6) 0.009(6)
C22 0.056(6) 0.056(6) 0.064(6) -0.009(5) 0.008(5) -0.003(4)
C23 0.081(10) 0.085(10) 0.135(14) 0.006(10) 0.031(10) -0.007(7)
C24 0.073(7) 0.084(8) 0.055(6) -0.011(5) -0.004(5) -0.008(6)
C25 0.085(9) 0.103(11) 0.082(9) -0.020(8) -0.016(7) 0.000(8)
C26 0.074(8) 0.092(10) 0.080(8) -0.029(8) -0.011(6) -0.010(7)
C27 0.070(7) 0.070(7) 0.060(6) -0.010(5) 0.003(5) -0.008(5)
C28 0.117(12) 0.097(10) 0.053(6) -0.009(6) 0.024(7) -0.047(10)
C29 0.114(12) 0.086(9) 0.051(6) -0.010(6) 0.008(7) -0.023(8)
C30 0.061(7) 0.075(8) 0.083(8) -0.018(6) 0.019(6) -0.028(6)
C31 0.065(6) 0.071(7) 0.065(6) -0.008(5) 0.009(5) -0.019(5)
C32 0.061(6) 0.072(7) 0.073(7) -0.018(6) 0.008(5) -0.015(5)
C33 0.074(9) 0.122(14) 0.113(13) -0.035(11) 0.022(9) -0.002(9)
C34 0.077(9) 0.110(12) 0.076(8) -0.015(8) 0.018(7) -0.003(8)
C35 0.082(9) 0.101(11) 0.073(7) -0.018(7) 0.025(7) -0.038(8)
C36 0.102(14) 0.16(2) 0.126(16) -0.033(15) 0.042(12) 0.009(13)
C37 0.066(7) 0.078(8) 0.087(8) 0.011(7) 0.006(6) -0.004(6)
C38 0.090(10) 0.094(11) 0.091(10) -0.004(8) 0.005(8) 0.014(8)
C39 0.090(10) 0.091(10) 0.099(10) -0.009(8) 0.009(8) 0.037(8)
C40 0.115(11) 0.068(7) 0.057(6) 0.009(6) 0.001(7) -0.028(8)
C41 0.20(2) 0.128(15) 0.115(10) 0.052(11) 0.019(14) -0.040(15)
C42 0.20(2) 0.128(15) 0.115(10) 0.052(11) 0.019(14) -0.040(15)
C43 0.102(11) 0.100(11) 0.068(7) -0.010(7) 0.013(7) -0.068(10)
C44 0.084(7) 0.100(8) 0.135(11) -0.031(8) 0.034(7) -0.050(6)
C45 0.090(10) 0.108(12) 0.082(9) -0.013(8) 0.035(8) -0.050(9)
C46 0.084(7) 0.100(8) 0.135(11) -0.031(8) 0.034(7) -0.050(6)
C47 0.103(14) 0.149(19) 0.092(11) -0.033(12) 0.029(11) -0.076(14)
C48 0.093(12) 0.158(19) 0.075(9) -0.013(10) 0.026(9) -0.078(14)
C49 0.109(14) 0.21(3) 0.099(12) -0.072(15) 0.048(11) -0.075(16)
C50 0.063(7) 0.080(9) 0.115(11) -0.010(8) 0.008(8) -0.012(6)
C51 0.103(14) 0.094(12) 0.145(18) 0.014(12) 0.049(13) -0.004(10)
C52 0.073(10) 0.093(11) 0.147(17) -0.016(11) 0.020(10) -0.021(8)
C53 0.122(12) 0.070(8) 0.060(7) -0.002(6) 0.016(8) -0.004(7)
C54 0.088(9) 0.063(7) 0.087(9) 0.011(6) 0.010(7) 0.000(6)
C55 0.107(11) 0.063(7) 0.080(8) 0.013(6) -0.004(8) 0.002(7)
C56 0.080(8) 0.058(6) 0.062(6) -0.009(5) 0.020(6) -0.013(5)
C57 0.108(6) 0.100(5) 0.108(6) -0.014(5) -0.011(4) -0.003(4)
C58 0.083(10) 0.096(11) 0.130(14) -0.035(10) -0.017(10) 0.005(8)
C59 0.108(6) 0.100(5) 0.108(6) -0.014(5) -0.011(4) -0.003(4)
C60 0.098(13) 0.113(15) 0.152(18) -0.051(14) -0.010(13) 0.001(11)
C61 0.097(11) 0.077(9) 0.114(12) -0.026(9) -0.002(10) -0.003(8)
C63 0.108(6) 0.100(5) 0.108(6) -0.014(5) -0.011(4) -0.003(4)
C64 0.108(6) 0.100(5) 0.108(6) -0.014(5) -0.011(4) -0.003(4)
C65 0.108(6) 0.100(5) 0.108(6) -0.014(5) -0.011(4) -0.003(4)
C66 0.074(7) 0.062(6) 0.056(5) 0.002(5) -0.004(5) 0.012(5)
C67 0.075(8) 0.073(8) 0.089(8) -0.015(7) -0.018(7) 0.020(6)
C68 0.068(7) 0.066(7) 0.075(7) -0.006(6) -0.004(6) 0.017(5)
C69 0.054(6) 0.080(8) 0.070(6) -0.009(6) 0.004(5) -0.008(5)
C70 0.060(6) 0.069(7) 0.061(6) -0.005(5) 0.010(5) -0.003(5)
C71 0.055(6) 0.092(9) 0.071(7) 0.003(6) 0.007(5) -0.004(6)
C72 0.065(7) 0.095(9) 0.067(6) -0.014(6) 0.023(6) -0.012(6)
C73 0.073(8) 0.075(8) 0.084(8) -0.010(7) 0.008(7) -0.016(6)
C74 0.066(7) 0.072(7) 0.077(7) -0.008(6) 0.010(6) -0.003(5)
C75 0.097(7) 0.147(10) 0.091(6) -0.022(6) -0.037(5) 0.040(6)
C76 0.097(7) 0.147(10) 0.091(6) -0.022(6) -0.037(5) 0.040(6)
C77 0.097(7) 0.147(10) 0.091(6) -0.022(6) -0.037(5) 0.040(6)
C79 0.153(10) 0.111(8) 0.134(9) -0.028(7) 0.001(8) -0.037(7)
C78 0.153(10) 0.111(8) 0.134(9) -0.028(7) 0.001(8) -0.037(7)
C62 0.153(10) 0.111(8) 0.134(9) -0.028(7) 0.001(8) -0.037(7)
O31 0.048(14) 0.044(14) 0.046(14) 0.001(7) 0.001(7) 0.003(7)
O30 0.020(9) 0.017(9) 0.021(9) 0.006(6) 0.002(6) -0.001(6)

loop_
_atom_type_symbol
_atom_type_description
_atom_type_scat_dispersion_real
_atom_type_scat_dispersion_imag
_atom_type_scat_source
C C 0.0181 0.0091 'International Tables Vol C Tables 4.2.6.8 and 6.1.1.4'
H H 0.0000 0.0000 'International Tables Vol C Tables 4.2.6.8 and 6.1.1.4'
N N 0.0311 0.0180 'International Tables Vol C Tables 4.2.6.8 and 6.1.1.4'
O O 0.0492 0.0322 'International Tables Vol C Tables 4.2.6.8 and 6.1.1.4'
Ni Ni -3.0029 0.5091 'International Tables Vol C Tables 4.2.6.8 and 6.1.1.4'
S S 0.3331 0.5567 'International Tables Vol C Tables 4.2.6.8 and 6.1.1.4'

loop_
_geom_angle_atom_site_label_1
_geom_angle_atom_site_label_2
_geom_angle_atom_site_label_3
_geom_angle
_geom_angle_site_symmetry_1
_geom_angle_site_symmetry_3
O3 Ni1 O4 83.9(5) . .
O3 Ni1 O104 95.7(7) . .
O4 Ni1 O104 174.0(7) . .
O3 Ni1 O2 82.3(5) . .
O4 Ni1 O2 82.3(4) . .
O104 Ni1 O2 91.7(6) . .
O3 Ni1 O11 93.1(8) . .
O4 Ni1 O11 93.0(6) . .
O104 Ni1 O11 93.0(7) . .
O2 Ni1 O11 173.8(6) . .
O3 Ni1 O8 163.8(5) . .
O4 Ni1 O8 84.6(6) . .
O104 Ni1 O8 94.4(8) . .
O2 Ni1 O8 84.8(6) . .
O11 Ni1 O8 98.9(8) . .
N8 Ni2 O4 175.2(4) . .
N8 Ni2 O2 94.4(4) . .
O4 Ni2 O2 81.4(5) . .
N8 Ni2 O1 99.5(4) . .
O4 Ni2 O1 82.3(4) . .
O2 Ni2 O1 81.7(4) . .
N8 Ni2 N21 90.4(4) . .
O4 Ni2 N21 93.8(5) . .
O2 Ni2 N21 175.0(4) . .
O1 Ni2 N21 99.0(4) . .
N8 Ni2 O7 88.3(6) . .
O4 Ni2 O7 89.3(6) . .
O2 Ni2 O7 89.9(6) . .
O1 Ni2 O7 168.9(5) . .
N21 Ni2 O7 88.7(6) . .
N16 Ni3 N17 91.7(5) . .
N16 Ni3 O1 98.8(5) . .
N17 Ni3 O1 99.9(4) . .
N16 Ni3 O4 173.1(5) . .
N17 Ni3 O4 95.0(5) . .
O1 Ni3 O4 81.4(4) . .
N16 Ni3 O3 93.1(5) . .
N17 Ni3 O3 175.0(6) . .
O1 Ni3 O3 80.7(4) . .
O4 Ni3 O3 80.1(5) . .
N16 Ni3 O5 85.9(7) . .
N17 Ni3 O5 90.3(5) . .
O1 Ni3 O5 168.6(5) . .
O4 Ni3 O5 92.6(6) . .
O3 Ni3 O5 88.7(5) . .
O1 Ni4 N9 100.2(4) . .
O1 Ni4 O2 82.0(4) . .
N9 Ni4 O2 176.4(4) . .
O1 Ni4 O3 81.6(4) . .
N9 Ni4 O3 97.5(5) . .
O2 Ni4 O3 80.0(5) . .
O1 Ni4 N1 99.1(3) . .
N9 Ni4 N1 90.3(4) . .
O2 Ni4 N1 92.1(4) . .
O3 Ni4 N1 172.0(5) . .
O1 Ni4 O6 167.4(5) . .
N9 Ni4 O6 89.3(5) . .
O2 Ni4 O6 88.1(4) . .
O3 Ni4 O6 89.0(4) . .
N1 Ni4 O6 89.0(4) . .
N4 Ni5 O20 95.2(5) . .
N4 Ni5 O22 179.6(5) . .
O20 Ni5 O22 84.6(4) . .
N4 Ni5 N12 90.4(5) . .
O20 Ni5 N12 173.4(4) . .
O22 Ni5 N12 89.8(5) . .
N4 Ni5 O21 98.7(4) . .
O20 Ni5 O21 82.4(3) . .
O22 Ni5 O21 81.6(4) . .
N12 Ni5 O21 100.2(4) . .
N4 Ni5 O26 89.1(5) . .
O20 Ni5 O26 80.8(4) . .
O22 Ni5 O26 90.5(4) . .
N12 Ni5 O26 95.8(5) . .
O21 Ni5 O26 162.1(4) . .
N24 Ni6 O21 97.3(4) . .
N24 Ni6 O22 91.5(5) . .
O21 Ni6 O22 82.4(3) . .
N24 Ni6 O23 173.2(5) . .
O21 Ni6 O23 81.6(4) . .
O22 Ni6 O23 81.7(4) . .
N24 Ni6 N20 96.4(6) . .
O21 Ni6 N20 100.4(4) . .
O22 Ni6 N20 171.2(5) . .
O23 Ni6 N20 90.4(5) . .
N24 Ni6 O25 89.9(6) . .
O21 Ni6 O25 166.7(5) . .
O22 Ni6 O25 86.3(5) . .
O23 Ni6 O25 90.0(6) . .
N20 Ni6 O25 89.8(5) . .
N13 Ni7 O20 172.9(5) . .
N13 Ni7 O21 101.0(4) . .
O20 Ni7 O21 83.3(3) . .
N13 Ni7 O23 94.6(5) . .
O20 Ni7 O23 80.4(4) . .
O21 Ni7 O23 81.3(4) . .
N13 Ni7 N5 93.3(5) . .
O20 Ni7 N5 91.7(5) . .
O21 Ni7 N5 97.9(4) . .
O23 Ni7 N5 172.1(5) . .
N13 Ni7 O24 87.7(6) . .
O20 Ni7 O24 87.3(6) . .
O21 Ni7 O24 167.9(4) . .
O23 Ni7 O24 89.7(6) . .
N5 Ni7 O24 89.9(6) . .
O23 Ni8 O27 169.3(5) . .
O23 Ni8 O22 83.7(4) . .
O27 Ni8 O22 86.2(5) . .
O23 Ni8 O20 81.2(4) . .
O27 Ni8 O20 94.5(5) . .
O22 Ni8 O20 84.7(4) . .
O23 Ni8 O28 95.2(5) . .
O27 Ni8 O28 94.8(6) . .
O22 Ni8 O28 176.7(6) . .
O20 Ni8 O28 92.0(6) . .
O23 Ni8 O29 93.6(6) . .
O27 Ni8 O29 90.5(6) . .
O22 Ni8 O29 94.2(7) . .
O20 Ni8 O29 174.8(5) . .
O28 Ni8 O29 88.9(8) . .
O27 S1 O27 106.5(14) 7_645 .
O27 S1 O26 107.5(7) 7_645 .
O27 S1 O26 112.7(7) . .
O27 S1 O26 112.7(7) 7_645 7_645
O27 S1 O26 107.5(7) . 7_645
O26 S1 O26 109.8(11) . 7_645
O18 S2 O16 114.7(8) . .
O18 S2 O32 152(3) . .
O16 S2 O32 63(2) . .
O18 S2 O19 107.2(8) . .
O16 S2 O19 106.0(8) . .
O32 S2 O19 100(3) . .
O18 S2 O30 49.0(15) . .
O16 S2 O30 140.7(15) . .
O32 S2 O30 113(2) . .
O19 S2 O30 113.0(15) . .
O18 S2 O17 108.8(8) . .
O16 S2 O17 109.0(7) . .
O32 S2 O17 53(2) . .
O19 S2 O17 111.1(8) . .
O30 S2 O17 61.3(14) . .
O18 S2 O31 65.3(18) . .
O16 S2 O31 49.7(18) . .
O32 S2 O31 109(2) . .
O19 S2 O31 116(2) . .
O30 S2 O31 105.9(18) . .
O17 S2 O31 132(2) . .
O7 S3 O9 119.2(12) . .
O7 S3 O10 116.2(13) . .
O9 S3 O10 103.9(15) . .
O7 S3 O8 102.6(13) . .
O9 S3 O8 104.2(12) . .
O10 S3 O8 110.0(16) . .
O12 S4 O13 104(2) . .
O12 S4 O15 119.7(19) . .
O13 S4 O15 105.9(16) . .
O12 S4 O14 110(2) . .
O13 S4 O14 115.4(18) . .
O15 S4 O14 102(2) . .
Ni4 O1 Ni2 97.5(4) . .
Ni4 O1 Ni3 99.1(3) . .
Ni2 O1 Ni3 97.1(4) . .
Ni1 O2 Ni2 97.0(4) . .
Ni1 O2 Ni4 98.0(6) . .
Ni2 O2 Ni4 97.4(4) . .
Ni1 O3 Ni4 98.8(6) . .
Ni1 O3 Ni3 97.2(6) . .
Ni4 O3 Ni3 97.3(4) . .
Ni1 O4 Ni2 98.4(5) . .
Ni1 O4 Ni3 97.4(6) . .
Ni2 O4 Ni3 97.7(5) . .
S3 O7 Ni2 126.4(13) . .
S3 O8 Ni1 125.4(10) . .
C79 O11 Ni1 161.2(18) . .
O31 O16 S2 69.9(15) . .
O31 O16 O32 125(2) . .
S2 O16 O32 59.6(15) . .
O32 O17 S2 61.3(16) . .
O32 O17 O30 119.3(18) . .
S2 O17 O30 59.0(10) . .
O30 O18 S2 70.2(14) . .
O30 O18 O31 120(2) . .
S2 O18 O31 61.5(14) . .
Ni7 O20 Ni5 97.3(4) . .
Ni7 O20 Ni8 98.4(5) . .
Ni5 O20 Ni8 94.4(4) . .
Ni6 O21 Ni7 98.2(3) . .
Ni6 O21 Ni5 97.5(3) . .
Ni7 O21 Ni5 95.8(3) . .
Ni8 O22 Ni6 96.2(5) . .
Ni8 O22 Ni5 95.0(4) . .
Ni6 O22 Ni5 98.0(3) . .
Ni8 O23 Ni7 99.6(5) . .
Ni8 O23 Ni6 97.2(4) . .
Ni7 O23 Ni6 97.5(4) . .
S1 O26 Ni5 120.3(8) . .
S1 O27 Ni8 129.0(7) . .
C1 N1 C2 108.3(11) . .
C1 N1 Ni4 128.9(9) . .
C2 N1 Ni4 122.5(9) . .
C1 N2 C3 108.8(11) . .
C1 N2 C4 126.6(10) . .
C3 N2 C4 124.4(10) . .
C13 N3 C11 105.5(12) . .
C13 N3 C6 128.4(11) . .
C11 N3 C6 126.0(12) . .
C13 N4 C12 104.0(12) . .
C13 N4 Ni5 131.1(10) . .
C12 N4 Ni5 123.3(9) . .
C14 N5 C15 109.5(15) . .
C14 N5 Ni7 132.2(10) . .
C15 N5 Ni7 118.0(12) . .
C16 N6 C14 110.1(15) . .
C16 N6 C17 124.5(15) . .
C14 N6 C17 125.5(11) . .
C24 N7 C26 105.8(12) . .
C24 N7 C21 127.7(11) . .
C26 N7 C21 126.1(13) . .
C24 N8 C25 104.4(12) . .
C24 N8 Ni2 130.0(9) . .
C25 N8 Ni2 125.3(10) . .
C27 N9 C29 104.4(13) . .
C27 N9 Ni4 128.4(9) . .
C29 N9 Ni4 124.5(11) . .
C28 N10 C27 106.9(14) . .
C28 N10 C30 127.6(13) . .
C27 N10 C30 125.5(12) . .
C37 N11 C39 104.9(13) . .
C37 N11 C32 128.6(12) . .
C39 N11 C32 126.4(13) . .
C37 N12 C38 104.1(14) . .
C37 N12 Ni5 130.5(10) . .
C38 N12 Ni5 125.4(11) . .
C77 N13 C75 103.9(14) . .
C77 N13 Ni7 121.9(12) . .
C75 N13 Ni7 132.7(12) . .
C75 N14 C71 130.4(13) . .
C75 N14 C76 100.6(14) . .
C71 N14 C76 128.7(13) . .
C40 N15 C42 107.2(13) . .
C40 N15 C43 125.1(12) . .
C42 N15 C43 127.4(13) . .
C40 N16 C41 105.6(12) . .
C40 N16 Ni3 129.3(9) . .
C41 N16 Ni3 124.1(12) . .
C53 N17 C55 106.3(12) . .
C53 N17 Ni3 125.0(11) . .
C55 N17 Ni3 128.4(11) . .
C54 N18 C56 129.1(12) . .
C54 N18 C53 104.4(14) . .
C56 N18 C53 126.2(13) . .
C64 N19 C63 106.1(11) . .
C64 N19 C59 123.5(13) . .
C63 N19 C59 130.3(13) . .
C65 N20 C64 108.1(11) . .
C65 N20 Ni6 119.3(10) . .
C64 N20 Ni6 132.6(10) . .
C66 N21 C67 106.4(11) . .
C66 N21 Ni2 129.8(9) . .
C67 N21 Ni2 123.6(9) . .
C66 N22 C68 108.1(10) . .
C66 N22 C69 127.7(10) . .
C68 N22 C69 124.1(10) . .
C45 N23 C50 129.9(17) . .
C45 N23 C51 129.2(16) . .
C50 N23 C51 100.8(17) . .
C50 N24 C52 103.1(16) . .
C50 N24 Ni6 129.0(11) . .
C52 N24 Ni6 127.6(14) . .
N1 C1 N2 108.5(11) . .
N1 C2 C3 109.5(11) . .
N2 C3 C2 104.9(11) . .
C5 C4 C9 119.5(12) . .
C5 C4 N2 120.4(11) . .
C9 C4 N2 120.1(12) . .
C4 C5 C6 118.8(12) . .
C7 C6 C5 121.4(13) . .
C7 C6 N3 118.4(12) . .
C5 C6 N3 120.0(12) . .
C6 C7 C8 120.7(13) . .
C9 C8 C7 117.1(12) . .
C9 C8 C10 120.0(17) . .
C7 C8 C10 122.9(17) . .
C8 C9 C4 122.3(13) . .
C12 C11 N3 107.3(13) . .
C11 C12 N4 107.5(12) . .
N4 C13 N3 115.7(12) . .
N5 C14 N6 109.3(11) . .
N5 C15 C16 107.4(15) . .
N6 C16 C15 103.5(17) . .
C18 C17 C22 122.4(14) . .
C18 C17 N6 115.2(12) . .
C22 C17 N6 122.4(12) . .
C17 C18 C19 120.0(15) . .
C18 C19 C20 115.4(15) . .
C18 C19 C23 122.8(18) . .
C20 C19 C23 121.8(17) . .
C21 C20 C19 121.6(15) . .
C20 C21 C22 121.5(14) . .
C20 C21 N7 118.9(14) . .
C22 C21 N7 119.5(12) . .
C21 C22 C17 119.1(12) . .
N7 C24 N8 113.8(12) . .
C26 C25 N8 108.8(13) . .
C25 C26 N7 107.0(13) . .
N9 C27 N10 112.1(12) . .
N10 C28 C29 107.7(12) . .
C28 C29 N9 108.8(14) . .
C31 C30 C35 119.2(15) . .
C31 C30 N10 122.9(12) . .
C35 C30 N10 117.8(15) . .
C30 C31 C32 121.7(12) . .
N11 C32 C33 122.8(15) . .
N11 C32 C31 123.5(11) . .
C33 C32 C31 113.6(15) . .
C34 C33 C32 125.3(19) . .
C33 C34 C35 119.4(15) . .
C33 C34 C36 118.5(19) . .
C35 C34 C36 121.7(18) . .
C34 C35 C30 120.7(16) . .
N12 C37 N11 113.0(13) . .
C39 C38 N12 111.7(16) . .
C38 C39 N11 106.2(14) . .
N15 C40 N16 110.0(10) . .
C42 C41 N16 109.5(14) . .
C41 C42 N15 107.6(13) . .
C48 C43 C44 121(2) . .
C48 C43 N15 120.1(18) . .
C44 C43 N15 118.7(15) . .
C43 C44 C45 120.7(18) . .
N23 C45 C44 120.5(16) . .
N23 C45 C46 129(2) . .
C44 C45 C46 110.4(19) . .
C47 C46 C45 125(2) . .
C48 C47 C46 119.1(19) . .
C48 C47 C49 130(2) . .
C46 C47 C49 111(3) . .
C47 C48 C43 123(2) . .
N24 C50 N23 113.2(15) . .
C52 C51 N23 109.8(18) . .
C51 C52 N24 112(2) . .
N17 C53 N18 110.7(14) . .
C55 C54 N18 110.6(14) . .
C54 C55 N17 107.9(15) . .
N18 C56 C61 122.3(14) . .
N18 C56 C57 121.7(12) . .
C61 C56 C57 116.0(15) . .
C59 C57 C56 119.6(18) . .
C60 C58 C59 117.7(17) . .
C57 C59 N19 122.9(18) . .
C57 C59 C58 121(2) . .
N19 C59 C58 115.1(16) . .
C61 C60 C58 119.6(17) . .
C61 C60 C62 129(2) . .
C58 C60 C62 111(2) . .
C60 C61 C56 125.0(18) . .
N19 C63 C65 108.9(12) . .
N20 C64 N19 109.4(11) . .
N20 C65 C63 107.5(12) . .
N21 C66 N22 111.7(11) . .
N21 C67 C68 108.7(12) . .
N22 C68 C67 105.1(11) . .
C70 C69 C74 122.1(12) . .
C70 C69 N22 119.9(11) . .
C74 C69 N22 118.0(12) . .
C69 C70 C71 118.0(12) . .
C72 C71 C70 120.5(13) . .
C72 C71 N14 120.7(13) . .
C70 C71 N14 118.7(13) . .
C73 C72 C71 120.5(14) . .
C72 C73 C74 118.7(13) . .
C72 C73 C78 119.6(16) . .
C74 C73 C78 121.7(17) . .
C73 C74 C69 120.2(14) . .
N14 C75 N13 115.9(15) . .
C77 C76 N14 110.9(17) . .
C76 C77 N13 107.8(16) . .
O16 O31 S2 60.4(13) . .
O16 O31 O18 113.3(17) . .
S2 O31 O18 53.2(10) . .
O18 O30 S2 60.8(12) . .
O18 O30 O17 118.6(17) . .
S2 O30 O17 59.6(10) . .
O17 O32 S2 65.9(14) . .
O17 O32 O16 115(2) . .
S2 O32 O16 57.3(14) . .

loop_
_geom_bond_atom_site_label_1
_geom_bond_atom_site_label_2
_geom_bond_distance
_geom_bond_site_symmetry_2
Ni1 O3 2.007(15) .
Ni1 O4 2.009(11) .
Ni1 O104 2.026(14) .
Ni1 O2 2.050(12) .
Ni1 O11 2.145(18) .
Ni1 O8 2.35(2) .
Ni2 N8 2.047(11) .
Ni2 O4 2.048(12) .
Ni2 O2 2.050(9) .
Ni2 O1 2.072(9) .
Ni2 N21 2.090(11) .
Ni2 O7 2.219(19) .
Ni3 N16 2.041(14) .
Ni3 N17 2.072(12) .
Ni3 O1 2.077(8) .
Ni3 O4 2.081(14) .
Ni3 O3 2.091(10) .
Ni3 O5 2.171(13) .
Ni4 O1 2.042(8) .
Ni4 N9 2.055(13) .
Ni4 O2 2.068(12) .
Ni4 O3 2.087(11) .
Ni4 N1 2.108(11) .
Ni4 O6 2.190(9) .
Ni5 N4 2.058(12) .
Ni5 O20 2.062(10) .
Ni5 O22 2.066(10) .
Ni5 N12 2.086(13) .
Ni5 O21 2.087(8) .
Ni5 O26 2.225(12) .
Ni6 N24 2.038(15) .
Ni6 O21 2.057(8) .
Ni6 O22 2.063(10) .
Ni6 O23 2.075(11) .
Ni6 N20 2.074(12) .
Ni6 O25 2.146(13) .
Ni7 N13 2.009(13) .
Ni7 O20 2.045(9) .
Ni7 O21 2.068(8) .
Ni7 O23 2.074(11) .
Ni7 N5 2.088(14) .
Ni7 O24 2.146(13) .
Ni8 O23 2.008(10) .
Ni8 O27 2.023(11) .
Ni8 O22 2.050(11) .
Ni8 O20 2.074(11) .
Ni8 O28 2.080(14) .
Ni8 O29 2.117(15) .
S1 O27 1.436(13) 7_645
S1 O27 1.436(13) .
S1 O26 1.517(12) .
S1 O26 1.517(12) 7_645
S2 O18 1.423(15) .
S2 O16 1.446(14) .
S2 O32 1.48(2) .
S2 O19 1.491(11) .
S2 O30 1.53(2) .
S2 O17 1.543(10) .
S2 O31 1.56(2) .
S3 O7 1.456(18) .
S3 O9 1.52(2) .
S3 O10 1.59(3) .
S3 O8 1.62(2) .
S4 O12 1.30(3) .
S4 O13 1.51(3) .
S4 O15 1.53(2) .
S4 O14 1.57(3) .
O11 C79 1.23(3) .
O16 O31 1.27(5) .
O16 O32 1.53(5) .
O17 O32 1.35(5) .
O17 O30 1.57(3) .
O18 O30 1.23(4) .
O18 O31 1.61(4) .
N1 C1 1.322(16) .
N1 C2 1.352(17) .
N2 C1 1.372(17) .
N2 C3 1.372(16) .
N2 C4 1.411(17) .
N3 C13 1.332(17) .
N3 C11 1.376(19) .
N3 C6 1.414(18) .
N4 C13 1.270(17) .
N4 C12 1.44(2) .
N5 C14 1.305(18) .
N5 C15 1.35(2) .
N6 C16 1.36(2) .
N6 C14 1.37(2) .
N6 C17 1.471(19) .
N7 C24 1.315(18) .
N7 C26 1.390(17) .
N7 C21 1.426(18) .
N8 C24 1.323(17) .
N8 C25 1.389(19) .
N9 C27 1.318(19) .
N9 C29 1.420(18) .
N10 C28 1.35(2) .
N10 C27 1.375(18) .
N10 C30 1.41(2) .
N11 C37 1.37(2) .
N11 C39 1.38(2) .
N11 C32 1.38(2) .
N12 C37 1.29(2) .
N12 C38 1.37(2) .
N13 C77 1.34(2) .
N13 C75 1.35(2) .
N14 C75 1.25(2) .
N14 C71 1.408(19) .
N14 C76 1.44(2) .
N15 C40 1.332(16) .
N15 C42 1.382(18) .
N15 C43 1.43(3) .
N16 C40 1.338(17) .
N16 C41 1.386(17) .
N17 C53 1.30(2) .
N17 C55 1.38(2) .
N18 C54 1.33(2) .
N18 C56 1.371(19) .
N18 C53 1.386(18) .
N19 C64 1.361(17) .
N19 C63 1.362(17) .
N19 C59 1.42(2) .
N20 C65 1.345(17) .
N20 C64 1.353(17) .
N21 C66 1.292(16) .
N21 C67 1.350(17) .
N22 C66 1.324(16) .
N22 C68 1.341(16) .
N22 C69 1.436(16) .
N23 C45 1.28(3) .
N23 C50 1.39(2) .
N23 C51 1.48(3) .
N24 C50 1.33(2) .
N24 C52 1.43(2) .
C2 C3 1.38(2) .
C4 C5 1.390(18) .
C4 C9 1.388(19) .
C5 C6 1.397(18) .
C6 C7 1.36(2) .
C7 C8 1.41(2) .
C8 C9 1.39(2) .
C8 C10 1.47(3) .
C11 C12 1.36(2) .
C15 C16 1.45(3) .
C17 C18 1.37(2) .
C17 C22 1.379(18) .
C18 C19 1.43(2) .
C19 C20 1.45(3) .
C19 C23 1.48(2) .
C20 C21 1.35(2) .
C21 C22 1.361(19) .
C25 C26 1.35(3) .
C28 C29 1.37(3) .
C30 C31 1.37(2) .
C30 C35 1.39(2) .
C31 C32 1.41(2) .
C32 C33 1.41(2) .
C33 C34 1.32(3) .
C34 C35 1.34(3) .
C34 C36 1.56(2) .
C38 C39 1.33(2) .
C41 C42 1.31(2) .
C43 C48 1.36(2) .
C43 C44 1.38(3) .
C44 C45 1.46(3) .
C45 C46 1.47(2) .
C46 C47 1.36(3) .
C47 C48 1.28(4) .
C47 C49 1.59(3) .
C51 C52 1.22(3) .
C54 C55 1.32(2) .
C56 C61 1.39(2) .
C56 C57 1.44(3) .
C57 C59 1.32(3) .
C58 C60 1.38(3) .
C58 C59 1.45(3) .
C60 C61 1.31(3) .
C60 C62 1.41(2) .
C63 C65 1.368(18) .
C67 C68 1.38(2) .
C69 C70 1.355(19) .
C69 C74 1.389(19) .
C70 C71 1.403(18) .
C71 C72 1.39(2) .
C72 C73 1.38(2) .
C73 C74 1.39(2) .
C73 C78 1.54(3) .
C76 C77 1.28(3) .

loop_
_platon_squeeze_void_nr
_platon_squeeze_void_average_x
_platon_squeeze_void_average_y
_platon_squeeze_void_average_z
_platon_squeeze_void_volume
_platon_squeeze_void_count_electrons
_platon_squeeze_void_content
1 -0.034 0.046 0.171 8556 1851 ' '
